data_4030429
loop_
_publ_author_name
'Miele, P.'
'Foulon, J.D.'
'Hovnanian, N.'
'Durand, J.'
'Cot, L.'

_publ_section_title
;
 Synthesis and crystal structure of a volatile molecular precursor of
 copper: [CuN(SiMe3)2]4
;
_journal_name_full 'European Journal of Solid State and Inorganic Chemistry'
_journal_page_first 573
_journal_page_last 583
_journal_volume 29
_journal_year 1992
_chemical_formula_sum 'C24 H72 Cu4 N4 Si8'
_chemical_formula_weight 895.7
_space_group_IT_number 12
_symmetry_cell_setting monoclinic
_symmetry_Int_Tables_number 12
_symmetry_space_group_name_Hall '-I 2y'
_symmetry_space_group_name_H-M 'I 1 2/m 1'
_cell_angle_alpha 90
_cell_angle_beta 90.065(14)
_cell_angle_gamma 90
_cell_formula_units_Z 2
_cell_length_a 9.3805(20)
_cell_length_b 13.561(1)
_cell_length_c 17.799(2)
_cell_volume 2264.2(6)
_diffrn_ambient_temperature 293
_diffrn_radiation_probe x-ray
_diffrn_radiation_type MoK\a
_diffrn_radiation_wavelength 0.71069
_exptl_absorpt_coefficient_mu 2.071
_exptl_crystal_density_diffrn 1.856
_exptl_crystal_F_000 944
_refine_ls_number_parameters 99
_refine_ls_number_reflns 1958
_refine_ls_R_factor_gt 0.049
_refine_ls_wR_factor_gt 0.067
_cod_data_source_file EJSSIC-1992-29-573-583.cif
_cod_data_source_block CuN(SiMe3)2
_cod_original_sg_symbol_H-M 'I 2/m'
_cod_original_formula_sum 'C24 H72 N4 Si8 Cu4'
_cod_database_code 4030429

loop_
_symmetry_equiv_pos_site_id
_symmetry_equiv_pos_as_xyz
1 x,y,z
2 -x,y,-z
3 -x,-y,-z
4 x,-y,z
5 1/2+x,1/2+y,1/2+z
6 1/2-x,1/2+y,1/2-z
7 1/2-x,1/2-y,1/2-z
8 1/2+x,1/2-y,1/2+z

loop_
_atom_site_label
_atom_site_type_symbol
_atom_site_thermal_displace_type
_atom_site_fract_x
_atom_site_fract_y
_atom_site_fract_z
_atom_site_occupancy
_atom_site_U_iso_or_equiv
Cu Cu Uiso 0.45510(10) 0.0988(4) 0.0717(3) 1.000 0.0035(1)
Si1 Si Uiso 0.2737(2) 0.50000 0.33590(10) 1.000 0.0046(1)
Si2 Si Uiso -0.0276(2) 0.50000 0.27830(10) 1.000 0.0056(1)
Si3 Si Uiso 0.1496(2) 0.23280(10) 0.52960(10) 1.000 0.0050(1)
N1 N Uiso 0.0902(6) 0.50000 0.3552(3) 1.000 0.0035(3)
N2 N Uiso 0.00000 0.3002(4) 0.50000 1.000 0.0036(3)
C1 C Uiso 0.3800(10) 0.50000 0.4207(6) 1.000 0.0128(10)
C2 C Uiso 0.3304(10) 0.3953(11) 0.2819(9) 1.000 0.0248(15)
C3 C Uiso -0.2128(11) 0.50000 0.3017(6) 1.000 0.0122(10)
C4 C Uiso 0.0004(14) 0.6016(11) 0.2162(8) 1.000 0.0297(18)
C5 C Uiso 0.2961(9) 0.3109(6) 0.5610(7) 1.000 0.0134(8)
C6 C Uiso 0.2244(14) 0.1560(11) 0.4574(8) 1.000 0.0222(14)
C7 C Uiso 0.1106(11) 0.1503(12) 0.6067(9) 1.000 0.0239(14)

loop_
_atom_type_symbol
_atom_type_description
_atom_type_scat_dispersion_real
_atom_type_scat_dispersion_imag
_atom_type_scat_source
C C 0.0033 0.0016 ' International Tables Vol C Tables 4.2.6.8 and 6.1.1.4'
Cu Cu 0.3201 1.2651 ' International Tables Vol C Tables 4.2.6.8 and 6.1.1.4'
N N 0.0061 0.0033 ' International Tables Vol C Tables 4.2.6.8 and 6.1.1.4'
Si Si 0.0817 0.0704 ' International Tables Vol C Tables 4.2.6.8 and 6.1.1.4'

loop_
_geom_angle_atom_site_label_1
_geom_angle_atom_site_label_2
_geom_angle_atom_site_label_3
_geom_angle
_geom_angle_site_symmetry_1
_geom_angle_site_symmetry_3
_geom_angle_publ_flag
Si1 Cu Si2 59.23(11) 6_545 6_545 yes
Si1 Cu N1 32.99(17) 6_545 6_545 yes
Si1 Cu Si3 115.01(7) 6_545 7_555 yes
Si1 Cu N2 146.68(13) 6_545 7_555 yes
Si1 Cu Si3 154.3(2) 6_545 8_554 yes
Si2 Cu N1 31.92(18) 6_545 6_545 yes
Si2 Cu Si3 155.2(2) 6_545 7_555 yes
Si2 Cu N2 147.47(17) 6_545 7_555 yes
Si2 Cu Si3 114.44(12) 6_545 8_554 yes
Si3 Cu N1 147.99(18) 7_555 6_545 yes
N1 Cu N2 178.8(4) 6_545 7_555 yes
Si3 Cu N1 146.4(2) 8_554 6_545 yes
Si3 Cu N2 31.68(9) 7_555 7_555 yes
Si3 Cu Si3 58.97(11) 7_555 8_554 yes
Si3 Cu N2 33.04(9) 8_554 7_555 yes
N1 Si1 C1 112.1(4) . . yes
N1 Si1 C2 113.3(3) . . yes
N1 Si1 C2 113.3(3) . 4_565 yes
Cu Si1 N1 36.45(14) 6_555 . yes
Cu Si1 N1 36.45(14) 7_555 . yes
C1 Si1 C2 106.5(5) . . yes
C1 Si1 C2 106.5(5) . 4_565 yes
Cu Si1 C1 86.4(3) 6_555 . yes
Cu Si1 C1 86.4(3) 7_555 . yes
C2 Si1 C2 104.5(7) . 4_565 yes
Cu Si1 C2 148.6(4) 6_555 . yes
Cu Si1 C2 98.7(4) 7_555 . yes
Cu Si1 C2 98.7(4) 6_555 4_565 yes
Cu Si1 C2 148.6(4) 7_555 4_565 yes
Cu Si1 Cu 52.69(14) 6_555 7_555 yes
N1 Si2 C3 115.4(4) . . yes
N1 Si2 C4 112.9(5) . . yes
N1 Si2 C4 112.9(5) . 4_565 yes
Cu Si2 N1 35.18(14) 6_555 . yes
Cu Si2 N1 35.18(14) 7_555 . yes
C3 Si2 C4 106.7(5) . . yes
C3 Si2 C4 106.7(5) . 4_565 yes
Cu Si2 C3 90.7(3) 6_555 . yes
Cu Si2 C3 90.7(3) 7_555 . yes
C4 Si2 C4 101.0(7) . 4_565 yes
Cu Si2 C4 99.8(5) 6_555 . yes
Cu Si2 C4 147.6(5) 7_555 . yes
Cu Si2 C4 147.6(5) 6_555 4_565 yes
Cu Si2 C4 99.8(5) 7_555 4_565 yes
Cu Si2 Cu 51.88(15) 6_555 7_555 yes
N2 Si3 C5 113.1(3) . . yes
N2 Si3 C6 113.6(5) . . yes
N2 Si3 C7 112.8(4) . . yes
Cu Si3 N2 35.04(11) 7_555 . yes
Cu Si3 N2 36.59(14) 8_455 . yes
C5 Si3 C6 105.1(5) . . yes
C5 Si3 C7 106.3(6) . . yes
Cu Si3 C5 89.3(3) 7_555 . yes
Cu Si3 C5 86.6(3) 8_455 . yes
C6 Si3 C7 105.3(7) . . yes
Cu Si3 C6 97.8(5) 7_555 . yes
Cu Si3 C6 148.5(5) 8_455 . yes
Cu Si3 C7 147.2(4) 7_555 . yes
Cu Si3 C7 99.0(5) 8_455 . yes
Cu Si3 Cu 52.41(14) 7_555 8_455 yes
Si1 N1 Si2 117.6(3) . . yes
Cu N1 Si1 110.6(2) 6_555 . yes
Cu N1 Si1 110.6(2) 7_555 . yes
Cu N1 Si2 112.9(3) 6_555 . yes
Cu N1 Si2 112.9(3) 7_555 . yes
Cu N1 Cu 88.8(3) 6_555 7_555 yes
Si3 N2 Si3 117.2(3) . 2_556 yes
Cu N2 Si3 113.28(9) 7_555 . yes
Cu N2 Si3 110.37(13) 8_455 . yes
Cu N2 Si3 110.37(13) 7_555 2_556 yes
Cu N2 Si3 113.28(9) 8_455 2_556 yes
Cu N2 Cu 88.9(3) 7_555 8_455 yes

loop_
_geom_bond_atom_site_label_1
_geom_bond_atom_site_label_2
_geom_bond_distance
_geom_bond_site_symmetry_2
_geom_bond_publ_flag
Cu Si1 3.019(4) 6_545 yes
Cu Si2 3.063(6) 6_545 yes
Cu N1 1.916(7) 6_545 yes
Cu Si3 3.070(5) 7_555 yes
Cu N2 1.919(7) 7_555 yes
Cu Si3 3.018(5) 8_554 yes
Si1 N1 1.756(6) . yes
Si1 C1 1.808(10) . yes
Si1 C2 1.796(15) . yes
Si1 C2 1.796(15) 4_565 yes
Si2 N1 1.758(6) . yes
Si2 C3 1.787(11) . yes
Si2 C4 1.786(15) . yes
Si2 C4 1.786(15) 4_565 yes
Si3 N2 1.755(3) . yes
Si3 C5 1.822(9) . yes
Si3 C6 1.797(14) . yes
Si3 C7 1.808(16) . yes

loop_
_geom_torsion_atom_site_label_1
_geom_torsion_atom_site_label_2
_geom_torsion_atom_site_label_3
_geom_torsion_atom_site_label_4
_geom_torsion
_geom_torsion_site_symmetry_4
_geom_torsion_publ_flag
C1 Si1 N1 Si2 180.00(1) . no
C2 Si1 N1 Si2 -59.4(6) . no
C2 Si1 N1 Cu 168.9(6) 6_555 no
C2 Si1 N1 Cu 72.2(6) 7_555 no
C3 Si2 N1 Si1 180.00(1) . no
C4 Si2 N1 Si1 -56.9(5) . no
C4 Si2 N1 Cu 73.7(6) 6_555 no
C4 Si2 N1 Cu 172.5(5) 7_555 no
C5 Si3 N2 Si3 -178.6(4) 2_556 no
C5 Si3 N2 Cu 51.0(5) 7_555 no
C5 Si3 N2 Cu -46.9(5) 8_455 no
C6 Si3 N2 Si3 61.7(5) 2_556 no
C6 Si3 N2 Cu -68.7(6) 7_555 no
C6 Si3 N2 Cu -166.6(5) 8_455 no
C7 Si3 N2 Si3 -58.0(6) 2_556 no
C7 Si3 N2 Cu 171.6(6) 7_555 no
C7 Si3 N2 Cu 73.7(6) 8_455 no
